data_2001596
loop_
_publ_author_name
'Garces, F. O.'
'Dedeian, K.'
'Keder, N. L.'
'Watts, R. J.'

_publ_section_title
;
 Structures of <i>ortho</i>-metalated
 [2-(<i>p</i>-tolyl)pyridine]iridium(III) complexes
;
_journal_issue 6
_journal_name_full 'Acta Crystallographica Section C'
_journal_page_first 1117
_journal_page_last 1120
_journal_paper_doi 10.1107/S0108270193000836
_journal_volume 49
_journal_year 1993
_chemical_formula_moiety 'C48 H40 Cl2 Ir2 N4,0.5(C7 H8)'
_chemical_formula_sum 'C51.5 H44 Cl2 Ir2 N4'
_chemical_formula_weight 1174.29
_space_group_crystal_system tetragonal
_space_group_IT_number 110
_space_group_name_Hall 'I 4bw -2c'
_space_group_name_H-M_alt 'I 41 c d'
_cell_angle_alpha 90
_cell_angle_beta 90
_cell_angle_gamma 90
_cell_formula_units_Z 8
_cell_length_a 16.90(2)
_cell_length_b 16.90(2)
_cell_length_c 33.31(3)
_cell_volume 9514(18)
_diffrn_radiation_type Mo
_diffrn_radiation_wavelength 0.71073
_exptl_absorpt_coefficient_mu 5.718
_exptl_crystal_density_diffrn 1.64
_exptl_crystal_F_000 4552
_cod_data_source_file cr1031.cif
_cod_data_source_block cr1031_structure_1_of_2
_cod_original_cell_volume 9513.7
_cod_database_code 2001596

loop_
_space_group_symop_id
_space_group_symop_operation_xyz
1 x,y,z
2 -y,x+1/2,z+1/4
3 -x+1/2,-y+1/2,z+1/2
4 y+1/2,-x,z+3/4
5 -x,y,z+1/2
6 -y,-x+1/2,z+3/4
7 x+1/2,-y+1/2,z
8 y+1/2,x,z+1/4
9 x+1/2,y+1/2,z+1/2
10 -y+1/2,x,z+3/4
11 -x,-y,z
12 y,-x+1/2,z+1/4
13 -x+1/2,y+1/2,z
14 -y+1/2,-x,z+1/4
15 x,-y,z+1/2
16 y,x+1/2,z+3/4

loop_
_atom_site_label
_atom_site_fract_x
_atom_site_fract_y
_atom_site_fract_z
_atom_site_U_iso_or_equiv
Ir(1) .50865(3) .11124(4) .20224 .0540(10)
Cl(1) .5000 .0000 .2547(5) .064(10)
Cl(2) .5000 .0000 .1530(5) .068(10)
C(103) .4297(17) .322(2) .0792(10) .16(3)
C(203) .6183(17) .3187(16) .3224(8) .103(19)
C(1) .5270(13) .1907(12) .1577(6) .056(5)
C(2) .4716(12) .2317(13) .1369(6) .072(5)
C(3) .4918(12) .2797(15) .1022(7) .071(6)
C(4) .5703(17) .2780(15) .0919(8) .095(8)
C(5) .6253(13) .2425(13) .1132(7) .080(6)
C(6) .6074(11) .1953(11) .1469(6) .062(5)
C(7) .6625(12) .1515(13) .1703(6) .073(6)
C(8) .7488(14) .1502(14) .1651(7) .090(7)
C(9) .7898(15) .1070(16) .1932(8) .098(8)
C(10) .7610(17) .0700(17) .2246(8) .103(8)
C(11) .6787(12) .0698(13) .2288(7) .077(6)
N(1) .6324(8) .1094(9) .2006(7) .065(4)
C(21) .5036(10) .1931(13) .2462(7) .058(6)
C(22) .5661(11) .2292(11) .2682(6) .061(5)
C(23) .5536(13) .2827(13) .3004(7) .078(6)
C(24) .4694(18) .3033(16) .3103(8) .090(7)
C(25) .4125(13) .2713(14) .2886(7) .087(7)
C(26) .4251(12) .2185(12) .2576(6) .069(5)
C(27) .3632(11) .1826(11) .2324(6) .066(5)
C(28) .2798(13) .1978(13) .2369(6) .078(6)
C(29) .2286(12) .1613(13) .2129(7) .077(6)
C(30) .2544(14) .1090(15) .1825(7) .082(6)
C(31) .3354(12) .0935(12) .1797(6) .070(5)
N(2) .3865(7) .1294(10) .2049(7) .067(4)
C(T1) 1.00000 .00000 .11793 ?
C(T2) 1.00000 .00000 .15772 ?
C(T3) 1.02186 .06564 .17801 ?
C(T4) 1.02186 .06564 .21856 ?
C(T5) 1.00000 .00000 .23881 ?
H(2) .4152 .2286 .1458 ?
H(131) .3827 .2867 .0751 ?
H(132) .4508 .3385 .0523 ?
H(133) .4134 .3701 .0947 ?
H(4) .5866 .3052 .0666 ?
H(5) .6820 .2491 .1051 ?
H(8) .7760 .1783 .1427 ?
H(9) .8483 .1032 .1894 ?
H(10) .7960 .0429 .2445 ?
H(11) .6534 .0417 .2519 ?
H(22) .6218 .2161 .2607 ?
H(231) .5953 .3557 .3429 ?
H(232) .6508 .3503 .3029 ?
H(233) .6517 .2776 .3358 ?
H(24) .4565 .3407 .3326 ?
H(25) .3566 .2858 .2951 ?
H(28) .2604 .2350 .2581 ?
H(29) .1708 .1712 .2162 ?
H(30) .2160 .0840 .1636 ?
H(31) .3556 .0558 .1590 ?

loop_
_geom_angle_atom_site_label_1
_geom_angle_atom_site_label_2
_geom_angle_atom_site_label_3
_geom_angle
C(1) Ir(1) N(2) 94.9(8)
C(1) Ir(1) C(21) 94.8(6)
C(1) Ir(1) N(1) 80.6(8)
C(1) Ir(1) Cl(2) 91.6(7)
C(1) Ir(1) Cl(1) 172.6(6)
N(2) Ir(1) C(21) 80.0(7)
N(2) Ir(1) N(1) 172.4(6)
N(2) Ir(1) Cl(2) 94.6(5)
N(2) Ir(1) Cl(1) 91.3(5)
C(21) Ir(1) N(1) 94.1(7)
C(21) Ir(1) Cl(2) 172.0(6)
C(21) Ir(1) Cl(1) 90.3(7)
N(1) Ir(1) Cl(2) 91.7(5)
N(1) Ir(1) Cl(1) 93.7(5)
Cl(2) Ir(1) Cl(1) 83.9(2)
Ir(1) Cl(1) Ir(1)* 94.3(5)
Ir(1) Cl(2) Ir(1)* 97.9(6)
C(7) N(1) C(11) 123.4(16)
C(7) N(1) Ir(1) 113.2(14)
C(11) N(1) Ir(1) 123.4(15)
C(6) C(1) C(2) 121.(2)
C(5) C(6) C(7) 126.1(19)
C(7) C(6) C(1) 117.7(19)
N(1) C(7) C(6) 116.1(18)
C(6) C(7) C(8) 127.(2)
C(27) N(2) Ir(1) 114.7(13)
C(31) N(2) Ir(1) 122.8(14)
C(22) C(21) C(26) 114.8(19)
C(22) C(21) Ir(1) 129.6(14)
C(26) C(21) Ir(1) 115.7(13)
C(25) C(26) C(21) 122.0(19)
C(21) C(26) C(27) 112.4(17)
N(2) C(27) C(28) 118.6(17)
C(28) C(27) C(26) 124.2(18)
N(2) C(27) C(26) 117.2(17)

loop_
_geom_bond_atom_site_label_1
_geom_bond_atom_site_label_2
_geom_bond_distance
Ir(1) C(21) 2.02(2)
Ir(1) C(1) 2.03(2)
Ir(1) N(2) 2.090(10)
Ir(1) N(1) 2.090(10)
Ir(1) Cl(2) 2.500(10)
Ir(1) Cl(1) 2.570(10)
C(1) C(2) 1.35(3)
C(1) C(6) 1.41(3)
C(2) C(3) 1.45(3)
C(3) C(4) 1.37(3)
C(3) C(103) 1.49(3)
C(4) C(5) 1.31(3)
C(5) C(6) 1.41(3)
C(6) C(7) 1.42(3)
C(7) N(1) 1.34(3)
C(7) C(8) 1.47(3)
C(8) C(9) 1.37(3)
C(9) C(10) 1.31(3)
C(10) C(11) 1.40(3)
C(11) N(1) 1.39(3)
C(21) C(22) 1.42(3)
C(21) C(26) 1.44(3)
C(22) C(23) 1.42(3)
C(23) C(203) 1.45(3)
C(23) C(24) 1.50(4)
C(24) C(25) 1.32(3)
C(25) C(26) 1.38(3)
C(26) C(27) 1.47(3)
C(27) N(2) 1.34(3)
C(27) C(28) 1.44(3)
C(28) C(29) 1.33(3)
C(29) C(30) 1.41(3)
C(30) C(31) 1.40(3)
C(31) N(2) 1.35(3)
C(2) H(2) 1.00(2)
C(103) H(131) 1.00(3)
C(103) H(132) 1.00(3)
C(103) H(133) 1.00(4)
C(4) H(4) 1.00(3)
C(5) H(5) 1.00(2)
C(8) H(8) 1.00(2)
C(9) H(9) 1.00(3)
C(10) H(10) 1.00(3)
C(11) H(11) 1.00(2)
C(22) H(22) 1.00(2)
C(203) H(231) 1.00(3)
C(203) H(232) 1.00(3)
C(203) H(233) 1.00(3)
C(24) H(24) 1.00(3)
C(25) H(25) 1.00(2)
C(28) H(28) 1.00(2)
C(29) H(29) 1.00(2)
C(30) H(30) 1.00(2)
C(31) H(31) 1.00(2)
